data_1559656
loop_
_publ_author_name
'Huang, Xin-Da'
'Wen, Ge-Hua'
'Bao, Song-Song'
'Jia, Jia-Ge'
'Zheng, Li-Min'

_publ_section_title
;
 Thermo- and light-triggered reversible interconversion of
 dysprosium-anthracene complexes and their responsive optical, magnetic
 and dielectric properties.
;
_journal_issue 3
_journal_name_full 'Chemical science'
_journal_page_first 929
_journal_page_last 937
_journal_paper_doi 10.1039/d0sc04851h
_journal_volume 12
_journal_year 2020
_chemical_formula_moiety 'C51 H52 Dy N5 O8 P2 S3'
_chemical_formula_sum 'C51 H52 Dy N5 O8 P2 S3'
_chemical_formula_weight 1183.59
_chemical_name_systematic 1RT
_chemical_properties_physical Photo-sensitive
_space_group_crystal_system monoclinic
_space_group_IT_number 11
_space_group_name_Hall '-P 2yb'
_space_group_name_H-M_alt 'P 1 21/m 1'
_atom_sites_solution_hydrogens geom
_audit_creation_method SHELXL-2018/3
_audit_update_record
;
2020-07-19 deposited with the CCDC.	2020-11-11 downloaded from the CCDC.
;
_cell_angle_alpha 90
_cell_angle_beta 107.460(10)
_cell_angle_gamma 90
_cell_formula_units_Z 2
_cell_length_a 10.081(4)
_cell_length_b 24.946(8)
_cell_length_c 11.246(4)
_cell_measurement_reflns_used 9446
_cell_measurement_temperature 300(2)
_cell_measurement_theta_max 27.058
_cell_measurement_theta_min 2.2725
_cell_volume 2697.8(17)
_computing_cell_refinement 'Bruker APEX3'
_computing_data_collection 'Bruker APEX2'
_computing_data_reduction 'Bruker APEX3'
_computing_molecular_graphics 'Bruker SHELXTL'
_computing_publication_material 'Bruker SHELXTL'
_computing_structure_refinement 'SHELXL-2018/3 (Sheldrick, 2018)'
_computing_structure_solution 'SHELXT 2014/5 (Sheldrick, 2014)'
_diffrn_ambient_temperature 300(2)
_diffrn_measured_fraction_theta_full 0.995
_diffrn_measured_fraction_theta_max 0.991
_diffrn_measurement_device_type 'Bruker D8 Venture'
_diffrn_radiation_type MoK\a
_diffrn_radiation_wavelength 0.71073
_diffrn_reflns_av_R_equivalents 0.0430
_diffrn_reflns_av_unetI/netI 0.0382
_diffrn_reflns_Laue_measured_fraction_full 0.995
_diffrn_reflns_Laue_measured_fraction_max 0.991
_diffrn_reflns_limit_h_max 12
_diffrn_reflns_limit_h_min -12
_diffrn_reflns_limit_k_max 31
_diffrn_reflns_limit_k_min -31
_diffrn_reflns_limit_l_max 14
_diffrn_reflns_limit_l_min -9
_diffrn_reflns_number 24432
_diffrn_reflns_point_group_measured_fraction_full 0.995
_diffrn_reflns_point_group_measured_fraction_max 0.991
_diffrn_reflns_theta_full 25.242
_diffrn_reflns_theta_max 27.136
_diffrn_reflns_theta_min 2.270
_exptl_absorpt_coefficient_mu 1.616
_exptl_absorpt_correction_T_max 0.882
_exptl_absorpt_correction_T_min 0.679
_exptl_absorpt_correction_type multi-scan
_exptl_absorpt_process_details 'SADABS 2016/2'
_exptl_crystal_colour yellow
_exptl_crystal_density_diffrn 1.457
_exptl_crystal_description block
_exptl_crystal_F_000 1202
_exptl_crystal_preparation 'Magnetic properties,Luminescent,Dielectric'
_exptl_crystal_recrystallization_method 'Vapour deposition'
_exptl_crystal_size_max 0.240
_exptl_crystal_size_mid 0.100
_exptl_crystal_size_min 0.080
_refine_diff_density_max 0.856
_refine_diff_density_min -0.642
_refine_diff_density_rms 0.073
_refine_ls_extinction_method none
_refine_ls_goodness_of_fit_ref 1.048
_refine_ls_hydrogen_treatment constr
_refine_ls_matrix_type full
_refine_ls_number_parameters 422
_refine_ls_number_reflns 6050
_refine_ls_number_restraints 382
_refine_ls_restrained_S_all 1.067
_refine_ls_R_factor_all 0.0592
_refine_ls_R_factor_gt 0.0456
_refine_ls_shift/su_max 0.001
_refine_ls_shift/su_mean 0.000
_refine_ls_structure_factor_coef Fsqd
_refine_ls_weighting_details 'w=1/[\s^2^(Fo^2^)+(0.0564P)^2^+2.3307P] where P=(Fo^2^+2Fc^2^)/3'
_refine_ls_weighting_scheme calc
_refine_ls_wR_factor_gt 0.1112
_refine_ls_wR_factor_ref 0.1201
_reflns_Friedel_coverage 0.000
_reflns_number_gt 5000
_reflns_number_total 6050
_reflns_threshold_expression 'I > 2\s(I)'
_cod_data_source_file d0sc04851h2.cif
_cod_data_source_block 1RT
_cod_depositor_comments
;Adding full bibliography for 1559656--1559657.cif.

 Adding full bibliography for 1559656--1559657.cif.
;
_cod_original_cell_volume 2697.7(15)
_cod_original_sg_symbol_H-M 'P 21/m'
_cod_database_code 1559656
_shelx_shelxl_version_number 2018/3
_shelx_space_group_comment
;
The symmetry employed for this shelxl refinement is uniquely defined
by the following loop, which should always be used as a source of
symmetry information in preference to the above space-group names.
They are only intended as comments.
;
_shelx_estimated_absorpt_t_min 0.698
_shelx_estimated_absorpt_t_max 0.882

loop_
_space_group_symop_operation_xyz
'x, y, z'
'-x, y+1/2, -z'
'-x, -y, -z'
'x, -y-1/2, z'

loop_
_atom_site_label
_atom_site_type_symbol
_atom_site_fract_x
_atom_site_fract_y
_atom_site_fract_z
_atom_site_U_iso_or_equiv
_atom_site_adp_type
_atom_site_occupancy
_atom_site_site_symmetry_order
_atom_site_calc_flag
_atom_site_refinement_flags_posn
_atom_site_refinement_flags_adp
_atom_site_refinement_flags_occupancy
_atom_site_disorder_assembly
_atom_site_disorder_group
Dy1 Dy 0.39949(3) 0.250000 0.32755(2) 0.05724(12) Uani 1 2 d S T P . .
S1 S 0.05797(16) 0.16146(6) -0.04883(13) 0.0897(4) Uani 1 1 d . U . . .
P1 P 0.50464(18) 0.39298(6) 0.35591(14) 0.0911(5) Uani 1 1 d . . . . .
C1 C 0.4892(6) 0.4105(2) 0.1983(5) 0.0839(14) Uani 1 1 d . . . . .
H1A H 0.523722 0.380743 0.160463 0.101 Uiso 1 1 calc R U . . .
H1B H 0.391285 0.414686 0.153612 0.101 Uiso 1 1 calc R U . . .
C2 C 0.5647(5) 0.4610(2) 0.1797(4) 0.0712(12) Uani 1 1 d . . . . .
C3 C 0.4946(5) 0.5108(2) 0.1630(4) 0.0723(12) Uani 1 1 d . . . . .
C4 C 0.3543(6) 0.5174(3) 0.1650(5) 0.0912(16) Uani 1 1 d . . . . .
H4A H 0.305695 0.487411 0.178098 0.109 Uiso 1 1 calc R U . . .
C5 C 0.2905(8) 0.5648(3) 0.1487(7) 0.111(2) Uani 1 1 d . . . . .
H5A H 0.198210 0.566898 0.148069 0.133 Uiso 1 1 calc R U . . .
C6 C 0.3584(10) 0.6105(3) 0.1328(8) 0.129(3) Uani 1 1 d . . . . .
H6A H 0.313066 0.643377 0.125305 0.154 Uiso 1 1 calc R U . . .
C7 C 0.4910(9) 0.6084(3) 0.1278(6) 0.107(2) Uani 1 1 d . . . . .
H7A H 0.535183 0.639561 0.114694 0.129 Uiso 1 1 calc R U . . .
C8 C 0.5638(6) 0.5579(2) 0.1428(5) 0.0810(14) Uani 1 1 d . . . . .
C9 C 0.6988(7) 0.5541(2) 0.1391(5) 0.0899(16) Uani 1 1 d . . . . .
H9A H 0.743924 0.585080 0.126017 0.108 Uiso 1 1 calc R U . . .
C10 C 0.7705(6) 0.5053(3) 0.1545(5) 0.0837(14) Uani 1 1 d . . . . .
C11 C 0.9084(7) 0.5021(4) 0.1466(7) 0.112(2) Uani 1 1 d . . . . .
H11A H 0.951589 0.532827 0.129531 0.134 Uiso 1 1 calc R U . . .
C12 C 0.9767(8) 0.4556(5) 0.1635(8) 0.131(3) Uani 1 1 d . . . . .
H12A H 1.067151 0.454374 0.158746 0.158 Uiso 1 1 calc R U . . .
C13 C 0.9126(9) 0.4079(4) 0.1885(7) 0.126(3) Uani 1 1 d . . . . .
H13A H 0.961945 0.375828 0.200986 0.151 Uiso 1 1 calc R U . . .
C14 C 0.7811(7) 0.4088(2) 0.1943(6) 0.0947(17) Uani 1 1 d . . . . .
H14A H 0.740093 0.377142 0.209497 0.114 Uiso 1 1 calc R U . . .
C15 C 0.7038(6) 0.4575(2) 0.1776(5) 0.0764(13) Uani 1 1 d . . . . .
C16 C 0.3814(10) 0.4326(5) 0.5150(8) 0.161(4) Uani 1 1 d D . . . .
H16A H 0.411387 0.398533 0.555783 0.193 Uiso 1 1 calc R U . . .
H16B H 0.434601 0.460834 0.567247 0.193 Uiso 1 1 calc R U . . .
C17 C 0.2397(10) 0.4400(6) 0.4997(10) 0.201(5) Uani 1 1 d D . . . .
H17A H 0.225542 0.444237 0.579869 0.302 Uiso 1 1 calc R U . . .
H17B H 0.188588 0.409440 0.458237 0.302 Uiso 1 1 calc R U . . .
H17C H 0.207749 0.471577 0.450495 0.302 Uiso 1 1 calc R U . . .
C18 C 0.7414(8) 0.3827(4) 0.5333(9) 0.165(4) Uani 1 1 d D . . . .
H18A H 0.744667 0.345041 0.513131 0.198 Uiso 1 1 calc R U . . .
H18B H 0.702192 0.385360 0.602001 0.198 Uiso 1 1 calc R U . . .
C19 C 0.8797(9) 0.4030(5) 0.5732(10) 0.204(5) Uani 1 1 d D . . . .
H19A H 0.931990 0.384543 0.647318 0.306 Uiso 1 1 calc R U . . .
H19B H 0.877708 0.440651 0.590442 0.306 Uiso 1 1 calc R U . . .
H19C H 0.922751 0.397559 0.508688 0.306 Uiso 1 1 calc R U . . .
C20 C 0.1681(5) 0.17948(19) 0.0800(5) 0.0707(11) Uani 1 1 d . U . . .
S2 S 0.7577(14) 0.250000 0.7631(11) 0.114(4) Uani 0.42(2) 2 d DS TU P A 1
C21 C 0.648(7) 0.250000 0.625(6) 0.088(6) Uani 0.42(2) 2 d DS TU P A 1
S2' S 0.8090(10) 0.250000 0.7142(11) 0.126(3) Uani 0.58(2) 2 d DS TU P A 2
C21' C 0.656(5) 0.250000 0.616(5) 0.086(5) Uani 0.58(2) 2 d DS TU P A 2
N1 N 0.2402(5) 0.1931(2) 0.1738(5) 0.1108(17) Uani 1 1 d . U . . .
N2 N 0.5558(8) 0.250000 0.5361(6) 0.096(2) Uani 1 2 d DS T P A .
O1 O 0.4726(5) 0.33742(16) 0.3745(4) 0.1222(17) Uani 1 1 d . . . . .
O2 O 0.4063(7) 0.4334(2) 0.3952(4) 0.1328(18) Uani 1 1 d . . . . .
O3 O 0.6540(5) 0.4088(2) 0.4311(4) 0.1311(19) Uani 1 1 d . . . . .
O4 O 0.5424(10) 0.250000 0.2080(12) 0.119(3) Uani 0.554(8) 2 d DS TU P B 1
C22 C 0.6682(9) 0.250000 0.2020(9) 0.104(3) Uani 0.554(8) 2 d DS TU P B 1
C23 C 0.7782(10) 0.250000 0.3090(9) 0.121(3) Uani 0.554(8) 2 d DS TU P B 1
H23A H 0.762227 0.250000 0.386220 0.146 Uiso 0.554(8) 2 calc R U P B 1
C24 C 0.9093(10) 0.250000 0.3025(12) 0.133(3) Uani 0.554(8) 2 d DS TU P B 1
H24A H 0.983755 0.250000 0.375258 0.159 Uiso 0.554(8) 2 calc R U P B 1
N3 N 0.9331(11) 0.250000 0.1907(13) 0.125(3) Uani 0.554(8) 2 d DS TU P B 1
H3N H 1.017214 0.250000 0.187437 0.150 Uiso 0.554(8) 2 calc R U P B 1
C25 C 0.8268(13) 0.250000 0.0839(12) 0.116(3) Uani 0.554(8) 2 d DS TU P B 1
H25A H 0.844163 0.250000 0.007257 0.139 Uiso 0.554(8) 2 calc R U P B 1
C26 C 0.6932(12) 0.250000 0.0895(10) 0.113(3) Uani 0.554(8) 2 d DS TU P B 1
H26A H 0.619177 0.250000 0.016402 0.136 Uiso 0.554(8) 2 calc R U P B 1
O4' O 0.5706(14) 0.250000 0.2453(14) 0.123(3) Uani 0.446(8) 2 d DS TU P B 2
C22' C 0.6444(12) 0.250000 0.1688(12) 0.111(3) Uani 0.446(8) 2 d DS TU P B 2
C23' C 0.7844(11) 0.250000 0.2100(14) 0.117(3) Uani 0.446(8) 2 d DS TU P B 2
H23B H 0.829973 0.250000 0.295240 0.141 Uiso 0.446(8) 2 calc R U P B 2
C24' C 0.8597(14) 0.250000 0.1276(16) 0.121(3) Uani 0.446(8) 2 d DS TU P B 2
H24B H 0.956353 0.250000 0.156021 0.145 Uiso 0.446(8) 2 calc R U P B 2
N3' N 0.7920(17) 0.250000 0.0041(16) 0.128(4) Uani 0.446(8) 2 d DS TU P B 2
H3N' H 0.839081 0.250000 -0.048247 0.153 Uiso 0.446(8) 2 calc R U P B 2
C26' C 0.5792(15) 0.250000 0.0439(12) 0.113(3) Uani 0.446(8) 2 d DS TU P B 2
H26B H 0.482558 0.250000 0.014881 0.135 Uiso 0.446(8) 2 calc R U P B 2
C25' C 0.6527(18) 0.250000 -0.0383(14) 0.148(11) Uani 0.446(8) 2 d DS T P B 2
H25B H 0.607296 0.250000 -0.123561 0.178 Uiso 0.446(8) 2 calc R U P B 2
O5 O 0.2437(6) 0.2515(7) 0.4297(6) 0.115(2) Uani 0.5 1 d D U P B -1
C27 C 0.2141(6) 0.2512(5) 0.5335(6) 0.113(3) Uani 0.5 1 d D U P B -1
C28 C 0.2571(10) 0.2124(5) 0.6184(8) 0.143(4) Uani 0.5 1 d D U P B -1
H28A H 0.310781 0.184511 0.602632 0.172 Uiso 0.5 1 calc R U P B -1
C29 C 0.2248(13) 0.2126(6) 0.7255(10) 0.165(4) Uani 0.5 1 d D U P B -1
H29A H 0.254466 0.185114 0.783183 0.198 Uiso 0.5 1 calc R U P B -1
N4 N 0.1494(11) 0.2529(7) 0.7479(8) 0.179(4) Uani 0.5 1 d D U P B -1
H4N H 0.129273 0.253632 0.816932 0.214 Uiso 0.5 1 calc R U P B -1
C30 C 0.1046(13) 0.2921(6) 0.6655(10) 0.183(5) Uani 0.5 1 d D U P B -1
H30A H 0.051380 0.319928 0.682384 0.220 Uiso 0.5 1 calc R U P B -1
C31 C 0.1363(11) 0.2914(5) 0.5585(9) 0.160(4) Uani 0.5 1 d D U P B -1
H31A H 0.104748 0.318757 0.500692 0.191 Uiso 0.5 1 calc R U P B -1

loop_
_atom_site_aniso_label
_atom_site_aniso_U_11
_atom_site_aniso_U_22
_atom_site_aniso_U_33
_atom_site_aniso_U_23
_atom_site_aniso_U_13
_atom_site_aniso_U_12
Dy1 0.04176(15) 0.0821(2) 0.04987(16) 0.000 0.01686(11) 0.000
S1 0.0923(9) 0.1047(10) 0.0692(8) -0.0134(7) 0.0196(7) -0.0182(8)
P1 0.1043(11) 0.0839(9) 0.0736(9) 0.0097(7) 0.0092(8) -0.0222(8)
C1 0.092(4) 0.082(3) 0.071(3) -0.001(3) 0.015(3) -0.006(3)
C2 0.079(3) 0.075(3) 0.059(3) -0.003(2) 0.020(2) -0.002(2)
C3 0.081(3) 0.082(3) 0.054(2) 0.001(2) 0.021(2) 0.005(2)
C4 0.086(4) 0.110(4) 0.079(3) 0.007(3) 0.027(3) 0.015(3)
C5 0.105(5) 0.133(6) 0.101(5) 0.012(4) 0.039(4) 0.038(5)
C6 0.148(7) 0.121(6) 0.120(6) 0.010(5) 0.046(5) 0.056(6)
C7 0.144(6) 0.081(4) 0.093(4) 0.009(3) 0.030(4) 0.004(4)
C8 0.099(4) 0.079(3) 0.066(3) 0.000(2) 0.026(3) 0.004(3)
C9 0.107(4) 0.083(4) 0.081(4) -0.004(3) 0.030(3) -0.020(3)
C10 0.083(3) 0.107(4) 0.064(3) -0.011(3) 0.028(3) -0.013(3)
C11 0.081(4) 0.148(6) 0.113(5) -0.018(5) 0.040(4) -0.014(4)
C12 0.081(4) 0.192(9) 0.129(6) -0.030(6) 0.042(4) -0.002(5)
C13 0.113(6) 0.155(7) 0.109(5) -0.024(5) 0.034(5) 0.048(5)
C14 0.099(4) 0.095(4) 0.090(4) -0.011(3) 0.027(3) 0.015(3)
C15 0.077(3) 0.085(3) 0.064(3) -0.010(2) 0.017(2) 0.002(3)
C16 0.165(9) 0.223(11) 0.105(6) 0.026(6) 0.055(6) -0.011(8)
C17 0.132(8) 0.314(17) 0.162(10) 0.021(10) 0.051(8) 0.007(10)
C18 0.123(7) 0.183(9) 0.153(8) 0.039(7) -0.012(6) -0.033(6)
C19 0.133(8) 0.305(15) 0.139(8) -0.021(9) -0.013(6) -0.043(9)
C20 0.061(2) 0.073(3) 0.077(3) -0.002(2) 0.020(2) -0.002(2)
S2 0.080(5) 0.179(6) 0.069(4) 0.000 0.003(4) 0.000
C21 0.070(8) 0.119(7) 0.060(8) 0.000 -0.004(8) 0.000
S2' 0.072(4) 0.206(5) 0.077(5) 0.000 -0.011(3) 0.000
C21' 0.067(7) 0.115(7) 0.060(7) 0.000 -0.006(7) 0.000
N1 0.096(3) 0.112(4) 0.101(4) -0.013(3) -0.005(3) -0.010(3)
N2 0.110(5) 0.085(4) 0.073(4) 0.000 -0.003(4) 0.000
O1 0.142(4) 0.091(3) 0.100(3) 0.021(2) -0.015(3) -0.037(3)
O2 0.201(6) 0.125(4) 0.091(3) 0.027(3) 0.072(3) 0.023(4)
O3 0.130(4) 0.146(4) 0.088(3) 0.020(3) -0.011(3) -0.057(3)
O4 0.081(5) 0.191(6) 0.106(6) 0.000 0.058(5) 0.000
C22 0.074(4) 0.158(5) 0.105(5) 0.000 0.062(4) 0.000
C23 0.086(5) 0.169(6) 0.119(6) 0.000 0.047(5) 0.000
C24 0.096(6) 0.171(6) 0.134(7) 0.000 0.039(6) 0.000
N3 0.090(6) 0.166(6) 0.132(7) 0.000 0.051(5) 0.000
C25 0.097(5) 0.158(6) 0.112(7) 0.000 0.061(5) 0.000
C26 0.090(5) 0.155(5) 0.114(6) 0.000 0.058(5) 0.000
O4' 0.081(5) 0.193(6) 0.114(6) 0.000 0.059(5) 0.000
C22' 0.079(4) 0.161(5) 0.114(5) 0.000 0.061(4) 0.000
C23' 0.086(5) 0.161(5) 0.121(6) 0.000 0.055(5) 0.000
C24' 0.090(5) 0.160(6) 0.126(6) 0.000 0.052(5) 0.000
N3' 0.110(6) 0.161(7) 0.129(8) 0.000 0.061(6) 0.000
C26' 0.090(5) 0.160(6) 0.108(6) 0.000 0.062(5) 0.000
C25' 0.20(3) 0.074(13) 0.20(3) 0.000 0.10(3) 0.000
O5 0.094(4) 0.179(6) 0.094(4) 0.041(10) 0.062(3) 0.055(8)
C27 0.116(5) 0.158(6) 0.096(5) 0.058(7) 0.079(4) 0.073(7)
C28 0.148(8) 0.186(8) 0.118(7) 0.062(7) 0.072(6) 0.072(7)
C29 0.184(9) 0.209(9) 0.116(7) 0.065(8) 0.068(7) 0.073(8)
N4 0.214(9) 0.242(9) 0.110(6) 0.041(10) 0.095(6) 0.074(9)
C30 0.221(9) 0.225(9) 0.127(8) 0.031(9) 0.087(8) 0.096(8)
C31 0.190(8) 0.194(8) 0.118(7) 0.048(8) 0.083(7) 0.089(7)

loop_
_atom_type_symbol
_atom_type_description
_atom_type_scat_dispersion_real
_atom_type_scat_dispersion_imag
_atom_type_scat_source
C C 0.0033 0.0016 'International Tables Vol C Tables 4.2.6.8 and 6.1.1.4'
H H 0.0000 0.0000 'International Tables Vol C Tables 4.2.6.8 and 6.1.1.4'
N N 0.0061 0.0033 'International Tables Vol C Tables 4.2.6.8 and 6.1.1.4'
O O 0.0106 0.0060 'International Tables Vol C Tables 4.2.6.8 and 6.1.1.4'
P P 0.1023 0.0942 'International Tables Vol C Tables 4.2.6.8 and 6.1.1.4'
S S 0.1246 0.1234 'International Tables Vol C Tables 4.2.6.8 and 6.1.1.4'
Dy Dy -0.1892 4.4098 'International Tables Vol C Tables 4.2.6.8 and 6.1.1.4'

loop_
_geom_angle_atom_site_label_1
_geom_angle_atom_site_label_2
_geom_angle_atom_site_label_3
_geom_angle
_geom_angle_site_symmetry_1
_geom_angle_site_symmetry_3
_geom_angle_publ_flag
O5 Dy1 O4 174.9(3) . . ?
O4' Dy1 O1 81.9(2) . . ?
O5 Dy1 O1 95.3(5) . . ?
O4 Dy1 O1 85.35(18) . . ?
O4' Dy1 O1 81.9(2) . 4_565 ?
O5 Dy1 O1 97.2(4) . 4_565 ?
O4 Dy1 O1 85.35(17) . 4_565 ?
O1 Dy1 O1 141.2(2) . 4_565 ?
O4' Dy1 N2 92.5(5) . . ?
O5 Dy1 N2 81.5(3) . . ?
O4 Dy1 N2 103.5(4) . . ?
O1 Dy1 N2 72.91(11) . . ?
O1 Dy1 N2 72.92(11) 4_565 . ?
O5 Dy1 N1 86.5(3) . 4_565 ?
O4 Dy1 N1 88.8(3) . 4_565 ?
O1 Dy1 N1 73.08(16) . 4_565 ?
O1 Dy1 N1 144.10(17) 4_565 4_565 ?
N2 Dy1 N1 142.56(15) . 4_565 ?
O4' Dy1 N1 97.8(4) . . ?
O5 Dy1 N1 87.6(4) . . ?
O4 Dy1 N1 88.8(3) . . ?
O1 Dy1 N1 144.10(17) . . ?
O1 Dy1 N1 73.08(17) 4_565 . ?
N2 Dy1 N1 142.56(15) . . ?
N1 Dy1 N1 71.4(3) 4_565 . ?
O1 P1 O3 112.9(3) . . ?
O1 P1 O2 112.7(3) . . ?
O3 P1 O2 106.1(3) . . ?
O1 P1 C1 114.8(3) . . ?
O3 P1 C1 105.1(3) . . ?
O2 P1 C1 104.4(3) . . ?
C2 C1 P1 116.2(4) . . ?
C2 C1 H1A 108.2 . . ?
P1 C1 H1A 108.2 . . ?
C2 C1 H1B 108.2 . . ?
P1 C1 H1B 108.2 . . ?
H1A C1 H1B 107.4 . . ?
C15 C2 C3 120.7(5) . . ?
C15 C2 C1 119.5(5) . . ?
C3 C2 C1 119.7(5) . . ?
C2 C3 C8 119.9(5) . . ?
C2 C3 C4 123.8(5) . . ?
C8 C3 C4 116.4(5) . . ?
C5 C4 C3 122.5(7) . . ?
C5 C4 H4A 118.7 . . ?
C3 C4 H4A 118.7 . . ?
C4 C5 C6 121.2(7) . . ?
C4 C5 H5A 119.4 . . ?
C6 C5 H5A 119.4 . . ?
C7 C6 C5 120.7(7) . . ?
C7 C6 H6A 119.7 . . ?
C5 C6 H6A 119.7 . . ?
C6 C7 C8 120.2(7) . . ?
C6 C7 H7A 119.9 . . ?
C8 C7 H7A 119.9 . . ?
C9 C8 C3 119.1(5) . . ?
C9 C8 C7 121.9(6) . . ?
C3 C8 C7 118.9(6) . . ?
C8 C9 C10 122.3(5) . . ?
C8 C9 H9A 118.9 . . ?
C10 C9 H9A 118.9 . . ?
C9 C10 C11 121.4(6) . . ?
C9 C10 C15 119.6(5) . . ?
C11 C10 C15 119.0(6) . . ?
C12 C11 C10 120.9(7) . . ?
C12 C11 H11A 119.5 . . ?
C10 C11 H11A 119.5 . . ?
C11 C12 C13 120.7(7) . . ?
C11 C12 H12A 119.6 . . ?
C13 C12 H12A 119.6 . . ?
C14 C13 C12 120.5(7) . . ?
C14 C13 H13A 119.7 . . ?
C12 C13 H13A 119.7 . . ?
C13 C14 C15 121.0(7) . . ?
C13 C14 H14A 119.5 . . ?
C15 C14 H14A 119.5 . . ?
C2 C15 C14 123.8(5) . . ?
C2 C15 C10 118.4(5) . . ?
C14 C15 C10 117.8(5) . . ?
C17 C16 O2 110.0(9) . . ?
C17 C16 H16A 109.7 . . ?
O2 C16 H16A 109.7 . . ?
C17 C16 H16B 109.7 . . ?
O2 C16 H16B 109.7 . . ?
H16A C16 H16B 108.2 . . ?
C16 C17 H17A 109.5 . . ?
C16 C17 H17B 109.5 . . ?
H17A C17 H17B 109.5 . . ?
C16 C17 H17C 109.5 . . ?
H17A C17 H17C 109.5 . . ?
H17B C17 H17C 109.5 . . ?
O3 C18 C19 114.4(8) . . ?
O3 C18 H18A 108.7 . . ?
C19 C18 H18A 108.7 . . ?
O3 C18 H18B 108.7 . . ?
C19 C18 H18B 108.7 . . ?
H18A C18 H18B 107.6 . . ?
C18 C19 H19A 109.5 . . ?
C18 C19 H19B 109.5 . . ?
H19A C19 H19B 109.5 . . ?
C18 C19 H19C 109.5 . . ?
H19A C19 H19C 109.5 . . ?
H19B C19 H19C 109.5 . . ?
N1 C20 S1 176.1(5) . . ?
N2 C21 S2 170(10) . . ?
N2 C21' S2' 172(7) . . ?
C20 N1 Dy1 159.1(5) . . ?
C21' N2 Dy1 160(4) . . ?
C21 N2 Dy1 168(6) . . ?
P1 O1 Dy1 159.5(3) . . ?
C16 O2 P1 123.9(5) . . ?
C18 O3 P1 127.5(5) . . ?
C22 O4 Dy1 148.1(7) . . ?
O4 C22 C26 120.5(6) . . ?
O4 C22 C23 120.2(6) . . ?
C26 C22 C23 119.3(5) . . ?
C24 C23 C22 120.1(5) . . ?
C24 C23 H23A 120.0 . . ?
C22 C23 H23A 120.0 . . ?
C23 C24 N3 120.2(5) . . ?
C23 C24 H24A 119.9 . . ?
N3 C24 H24A 119.9 . . ?
C25 N3 C24 120.9(5) . . ?
C25 N3 H3N 119.5 . . ?
C24 N3 H3N 119.5 . . ?
N3 C25 C26 119.3(6) . . ?
N3 C25 H25A 120.3 . . ?
C26 C25 H25A 120.3 . . ?
C22 C26 C25 120.1(6) . . ?
C22 C26 H26A 119.9 . . ?
C25 C26 H26A 119.9 . . ?
C22' O4' Dy1 164.5(9) . . ?
O4' C22' C23' 121.5(7) . . ?
O4' C22' C26' 119.3(6) . . ?
C23' C22' C26' 119.1(6) . . ?
C22' C23' C24' 120.4(5) . . ?
C22' C23' H23B 119.8 . . ?
C24' C23' H23B 119.8 . . ?
N3' C24' C23' 119.1(5) . . ?
N3' C24' H24B 120.4 . . ?
C23' C24' H24B 120.4 . . ?
C25' N3' C24' 121.2(5) . . ?
C25' N3' H3N' 119.4 . . ?
C24' N3' H3N' 119.4 . . ?
C25' C26' C22' 120.9(7) . . ?
C25' C26' H26B 119.5 . . ?
C22' C26' H26B 119.5 . . ?
N3' C25' C26' 119.3(6) . . ?
N3' C25' H25B 120.4 . . ?
C26' C25' H25B 120.4 . . ?
C27 O5 Dy1 150.0(4) . . ?
O5 C27 C28 122.5(6) . . ?
O5 C27 C31 119.4(6) . . ?
C28 C27 C31 118.2(5) . . ?
C27 C28 C29 121.6(6) . . ?
C27 C28 H28A 119.2 . . ?
C29 C28 H28A 119.2 . . ?
N4 C29 C28 118.8(5) . . ?
N4 C29 H29A 120.6 . . ?
C28 C29 H29A 120.6 . . ?
C29 N4 C30 121.3(5) . . ?
C29 N4 H4N 119.4 . . ?
C30 N4 H4N 119.4 . . ?
N4 C30 C31 119.6(5) . . ?
N4 C30 H30A 120.2 . . ?
C31 C30 H30A 120.2 . . ?
C30 C31 C27 120.5(5) . . ?
C30 C31 H31A 119.7 . . ?
C27 C31 H31A 119.7 . . ?

loop_
_geom_bond_atom_site_label_1
_geom_bond_atom_site_label_2
_geom_bond_distance
_geom_bond_site_symmetry_2
_geom_bond_publ_flag
Dy1 O4' 2.188(10) . ?
Dy1 O5 2.207(5) . ?
Dy1 O4 2.246(9) . ?
Dy1 O1 2.312(4) . ?
Dy1 O1 2.312(4) 4_565 ?
Dy1 N2 2.402(6) . ?
Dy1 N1 2.433(5) 4_565 ?
Dy1 N1 2.433(5) . ?
S1 C20 1.602(5) . ?
P1 O1 1.452(4) . ?
P1 O3 1.541(5) . ?
P1 O2 1.567(6) . ?
P1 C1 1.786(6) . ?
C1 C2 1.518(7) . ?
C1 H1A 0.9700 . ?
C1 H1B 0.9700 . ?
C2 C15 1.411(7) . ?
C2 C3 1.416(7) . ?
C3 C8 1.419(7) . ?
C3 C4 1.430(7) . ?
C4 C5 1.332(9) . ?
C4 H4A 0.9300 . ?
C5 C6 1.368(11) . ?
C5 H5A 0.9300 . ?
C6 C7 1.356(10) . ?
C6 H6A 0.9300 . ?
C7 C8 1.441(9) . ?
C7 H7A 0.9300 . ?
C8 C9 1.377(8) . ?
C9 C10 1.400(8) . ?
C9 H9A 0.9300 . ?
C10 C11 1.421(8) . ?
C10 C15 1.432(8) . ?
C11 C12 1.332(11) . ?
C11 H11A 0.9300 . ?
C12 C13 1.422(11) . ?
C12 H12A 0.9300 . ?
C13 C14 1.348(10) . ?
C13 H13A 0.9300 . ?
C14 C15 1.425(8) . ?
C14 H14A 0.9300 . ?
C16 C17 1.399(8) . ?
C16 O2 1.442(9) . ?
C16 H16A 0.9700 . ?
C16 H16B 0.9700 . ?
C17 H17A 0.9600 . ?
C17 H17B 0.9600 . ?
C17 H17C 0.9600 . ?
C18 O3 1.384(9) . ?
C18 C19 1.423(8) . ?
C18 H18A 0.9700 . ?
C18 H18B 0.9700 . ?
C19 H19A 0.9600 . ?
C19 H19B 0.9600 . ?
C19 H19C 0.9600 . ?
C20 N1 1.139(6) . ?
S2 C21 1.62(2) . ?
C21 N2 1.139(11) . ?
S2' C21' 1.61(2) . ?
C21' N2 1.129(12) . ?
O4 C22 1.291(9) . ?
C22 C26 1.361(8) . ?
C22 C23 1.370(4) . ?
C23 C24 1.345(8) . ?
C23 H23A 0.9300 . ?
C24 N3 1.348(8) . ?
C24 H24A 0.9300 . ?
N3 C25 1.348(8) . ?
N3 H3N 0.8600 . ?
C25 C26 1.367(8) . ?
C25 H25A 0.9300 . ?
C26 H26A 0.9300 . ?
O4' C22' 1.295(10) . ?
C22' C23' 1.347(9) . ?
C22' C26' 1.360(9) . ?
C23' C24' 1.362(10) . ?
C23' H23B 0.9300 . ?
C24' N3' 1.352(10) . ?
C24' H24B 0.9300 . ?
N3' C25' 1.340(10) . ?
N3' H3N' 0.8600 . ?
C26' C25' 1.347(10) . ?
C26' H26B 0.9300 . ?
C25' H25B 0.9300 . ?
O5 C27 1.289(8) . ?
C27 C28 1.338(7) . ?
C27 C31 1.353(7) . ?
C28 C29 1.339(8) . ?
C28 H28A 0.9300 . ?
C29 N4 1.328(8) . ?
C29 H29A 0.9300 . ?
N4 C30 1.330(8) . ?
N4 H4N 0.8600 . ?
C30 C31 1.335(8) . ?
C30 H30A 0.9300 . ?
C31 H31A 0.9300 . ?

loop_
_geom_torsion_atom_site_label_1
_geom_torsion_atom_site_label_2
_geom_torsion_atom_site_label_3
_geom_torsion_atom_site_label_4
_geom_torsion
_geom_torsion_site_symmetry_1
_geom_torsion_site_symmetry_2
_geom_torsion_site_symmetry_3
_geom_torsion_site_symmetry_4
_geom_torsion_publ_flag
O1 P1 C1 C2 -160.7(4) . . . . ?
O3 P1 C1 C2 -36.0(5) . . . . ?
O2 P1 C1 C2 75.4(5) . . . . ?
P1 C1 C2 C15 89.4(6) . . . . ?
P1 C1 C2 C3 -91.3(5) . . . . ?
C15 C2 C3 C8 0.6(7) . . . . ?
C1 C2 C3 C8 -178.6(4) . . . . ?
C15 C2 C3 C4 -179.5(5) . . . . ?
C1 C2 C3 C4 1.3(7) . . . . ?
C2 C3 C4 C5 -179.8(6) . . . . ?
C8 C3 C4 C5 0.1(8) . . . . ?
C3 C4 C5 C6 -2.0(11) . . . . ?
C4 C5 C6 C7 2.9(12) . . . . ?
C5 C6 C7 C8 -1.8(12) . . . . ?
C2 C3 C8 C9 0.3(7) . . . . ?
C4 C3 C8 C9 -179.6(5) . . . . ?
C2 C3 C8 C7 -179.1(5) . . . . ?
C4 C3 C8 C7 1.0(7) . . . . ?
C6 C7 C8 C9 -179.6(7) . . . . ?
C6 C7 C8 C3 -0.2(9) . . . . ?
C3 C8 C9 C10 0.1(8) . . . . ?
C7 C8 C9 C10 179.5(5) . . . . ?
C8 C9 C10 C11 178.1(6) . . . . ?
C8 C9 C10 C15 -1.4(8) . . . . ?
C9 C10 C11 C12 178.9(7) . . . . ?
C15 C10 C11 C12 -1.6(10) . . . . ?
C10 C11 C12 C13 0.6(12) . . . . ?
C11 C12 C13 C14 0.7(12) . . . . ?
C12 C13 C14 C15 -1.0(11) . . . . ?
C3 C2 C15 C14 179.7(5) . . . . ?
C1 C2 C15 C14 -1.1(8) . . . . ?
C3 C2 C15 C10 -1.9(7) . . . . ?
C1 C2 C15 C10 177.3(4) . . . . ?
C13 C14 C15 C2 178.4(6) . . . . ?
C13 C14 C15 C10 0.0(9) . . . . ?
C9 C10 C15 C2 2.3(7) . . . . ?
C11 C10 C15 C2 -177.2(5) . . . . ?
C9 C10 C15 C14 -179.2(5) . . . . ?
C11 C10 C15 C14 1.3(8) . . . . ?
S2 C21 N2 Dy1 180.00(11) . . . . ?
O3 P1 O1 Dy1 -127.3(10) . . . . ?
O2 P1 O1 Dy1 112.6(10) . . . . ?
C1 P1 O1 Dy1 -6.8(12) . . . . ?
C17 C16 O2 P1 -136.9(9) . . . . ?
O1 P1 O2 C16 52.1(8) . . . . ?
O3 P1 O2 C16 -71.9(7) . . . . ?
C1 P1 O2 C16 177.3(7) . . . . ?
C19 C18 O3 P1 172.3(8) . . . . ?
O1 P1 O3 C18 -18.8(10) . . . . ?
O2 P1 O3 C18 105.1(9) . . . . ?
C1 P1 O3 C18 -144.6(8) . . . . ?
Dy1 O4 C22 C26 180.000(1) . . . . ?
Dy1 O4 C22 C23 0.000(2) . . . . ?
O4 C22 C23 C24 180.000(1) . . . . ?
C26 C22 C23 C24 0.000(1) . . . . ?
C22 C23 C24 N3 0.000(1) . . . . ?
C23 C24 N3 C25 0.000(1) . . . . ?
C24 N3 C25 C26 0.000(1) . . . . ?
O4 C22 C26 C25 180.000(1) . . . . ?
C23 C22 C26 C25 0.000(1) . . . . ?
N3 C25 C26 C22 0.000(1) . . . . ?
Dy1 O4' C22' C23' 180.000(3) . . . . ?
Dy1 O4' C22' C26' 0.000(3) . . . . ?
O4' C22' C23' C24' 180.000(1) . . . . ?
C26' C22' C23' C24' 0.000(1) . . . . ?
C22' C23' C24' N3' 0.000(2) . . . . ?
C23' C24' N3' C25' 0.000(1) . . . . ?
O4' C22' C26' C25' 180.000(1) . . . . ?
C23' C22' C26' C25' 0.000(1) . . . . ?
C24' N3' C25' C26' 0.000(1) . . . . ?
C22' C26' C25' N3' 0.000(1) . . . . ?
Dy1 O5 C27 C28 -56.3(18) . . . . ?
Dy1 O5 C27 C31 123.9(18) . . . . ?
O5 C27 C28 C29 -179.7(4) . . . . ?
C31 C27 C28 C29 0.1(5) . . . . ?
C27 C28 C29 N4 -0.8(8) . . . . ?
C28 C29 N4 C30 0.9(10) . . . . ?
C29 N4 C30 C31 -0.5(11) . . . . ?
N4 C30 C31 C27 -0.2(10) . . . . ?
O5 C27 C31 C30 -179.8(5) . . . . ?
C28 C27 C31 C30 0.4(8) . . . . ?
